data_1566937
loop_
_publ_author_name
'Graziano, Brendan J.'
'Scott, Thais R.'
'Vollmer, Matthew V.'
'Dorantes, Michael J.'
'Young, Jr, Victor G'
'Bill, Eckhard'
'Gagliardi, Laura'
'Lu, Connie C.'

_publ_section_title
;
 One-electron bonds in copper-aluminum and copper-gallium complexes.
;
_journal_issue 22
_journal_name_full 'Chemical science'
_journal_page_first 6525
_journal_page_last 6531
_journal_paper_doi 10.1039/d2sc01998a
_journal_volume 13
_journal_year 2022
_chemical_formula_moiety '2(C39 H60 Cu Al N4 P3), B12 Cl12'
_chemical_formula_sum 'C78 H120 Al2 B12 Cl12 Cu2 N8 P6'
_chemical_formula_weight 2091.90
_chemical_name_common '[LAlCu]2B12Cl12'
_chemical_properties_physical Air-sensitive,Moisture-sensitive,Light-sensitive
_space_group_crystal_system trigonal
_space_group_IT_number 165
_space_group_name_Hall '-P 3 2"c'
_space_group_name_H-M_alt 'P -3 c 1'
_atom_sites_solution_hydrogens geom
_audit_creation_method SHELXL-2018/3
_audit_update_record
;
2021-04-08 deposited with the CCDC.	2022-05-05 downloaded from the CCDC.
;
_cell_angle_alpha 90
_cell_angle_beta 90
_cell_angle_gamma 120
_cell_formula_units_Z 3
_cell_length_a 14.9086(7)
_cell_length_b 14.9086(7)
_cell_length_c 26.6016(14)
_cell_measurement_reflns_used 9745
_cell_measurement_temperature 100(2)
_cell_measurement_theta_max 36.22
_cell_measurement_theta_min 2.84
_cell_volume 5120.5(4)
_computing_cell_refinement 'SAINT, Bruker'
_computing_data_collection 'APEX3, Bruker'
_computing_data_reduction 'SAINT, Bruker'
_computing_molecular_graphics 'Shelxle-(Rev. 825) (Huebschle, C. B.,2011)'
_computing_structure_refinement 'SHELXL-2018/3 (Sheldrick, 2018)'
_computing_structure_solution 'SHELXT 2014/5 (Sheldrick, 2014)'
_diffrn_ambient_temperature 100(2)
_diffrn_measured_fraction_theta_full 0.999
_diffrn_measured_fraction_theta_max 0.997
_diffrn_measurement_device_type '\f and \w scans'
_diffrn_radiation_type MoK\a
_diffrn_radiation_wavelength 0.71073
_diffrn_reflns_av_R_equivalents 0.0377
_diffrn_reflns_av_unetI/netI 0.0270
_diffrn_reflns_Laue_measured_fraction_full 0.999
_diffrn_reflns_Laue_measured_fraction_max 0.997
_diffrn_reflns_limit_h_max 24
_diffrn_reflns_limit_h_min -14
_diffrn_reflns_limit_k_max 23
_diffrn_reflns_limit_k_min -24
_diffrn_reflns_limit_l_max 44
_diffrn_reflns_limit_l_min -43
_diffrn_reflns_number 52867
_diffrn_reflns_point_group_measured_fraction_full 0.999
_diffrn_reflns_point_group_measured_fraction_max 0.997
_diffrn_reflns_theta_full 25.242
_diffrn_reflns_theta_max 36.342
_diffrn_reflns_theta_min 2.198
_diffrn_source 'micro-focus sealed tube'
_exptl_absorpt_coefficient_mu 1.310
_exptl_absorpt_correction_type multi-scan
_exptl_absorpt_process_details 'SADABS, R. Blessing, 1995'
_exptl_crystal_colour yellow
_exptl_crystal_density_diffrn 2.022
_exptl_crystal_description block
_exptl_crystal_F_000 2164
_exptl_crystal_recrystallization_method 'Re-crystallisation from solvent: THF'
_exptl_crystal_size_max 0.15
_exptl_crystal_size_mid 0.15
_exptl_crystal_size_min 0.14
_exptl_transmission_factor_max 0.8324
_exptl_transmission_factor_min 0.8216
_refine_diff_density_max 1.412
_refine_diff_density_min -1.059
_refine_diff_density_rms 0.082
_refine_ls_extinction_method none
_refine_ls_goodness_of_fit_ref 1.091
_refine_ls_hydrogen_treatment constr
_refine_ls_matrix_type full
_refine_ls_number_parameters 185
_refine_ls_number_reflns 8280
_refine_ls_number_restraints 0
_refine_ls_restrained_S_all 1.091
_refine_ls_R_factor_all 0.0543
_refine_ls_R_factor_gt 0.0412
_refine_ls_shift/su_max 0.002
_refine_ls_shift/su_mean 0.000
_refine_ls_structure_factor_coef Fsqd
_refine_ls_weighting_details 'w=1/[\s^2^(Fo^2^)+(0.0542P)^2^+3.1644P] where P=(Fo^2^+2Fc^2^)/3'
_refine_ls_weighting_scheme calc
_refine_ls_wR_factor_gt 0.1101
_refine_ls_wR_factor_ref 0.1170
_reflns_Friedel_coverage 0.000
_reflns_number_gt 6830
_reflns_number_total 8281
_reflns_threshold_expression 'I > 2\s(I)'
_cod_data_source_file d2sc01998a2.cif
_cod_data_source_block mo_19020_0m_a_sq
_cod_depositor_comments 'Adding full bibliography for 1566932--1566937.cif.'
_cod_original_cell_volume 5120.5(6)
_cod_original_formula_sum 'C78 H120 B12 Cl12 Cu2 Al2 N8 P6'
_cod_database_code 1566937
_shelx_shelxl_version_number 2018/3
_shelx_space_group_comment
;
The symmetry employed for this shelxl refinement is uniquely defined
by the following loop, which should always be used as a source of
symmetry information in preference to the above space-group names.
They are only intended as comments.
;

loop_
_space_group_symop_operation_xyz
'x, y, z'
'-y, x-y, z'
'-x+y, -x, z'
'y, x, -z+1/2'
'x-y, -y, -z+1/2'
'-x, -x+y, -z+1/2'
'-x, -y, -z'
'y, -x+y, -z'
'x-y, x, -z'
'-y, -x, z-1/2'
'-x+y, y, z-1/2'
'x, x-y, z-1/2'

loop_
_atom_site_label
_atom_site_type_symbol
_atom_site_fract_x
_atom_site_fract_y
_atom_site_fract_z
_atom_site_U_iso_or_equiv
_atom_site_adp_type
_atom_site_occupancy
_atom_site_site_symmetry_order
_atom_site_calc_flag
_atom_site_refinement_flags_posn
_atom_site_refinement_flags_adp
_atom_site_refinement_flags_occupancy
_atom_site_disorder_assembly
_atom_site_disorder_group
Cu1 Cu 0.333333 0.666667 0.11707(2) 0.01446(6) Uani 1 3 d S T P . .
Cl1 Cl 0.73495(2) 0.88333(3) 0.47765(2) 0.02108(7) Uani 1 1 d . . . . .
C1 C 0.44364(12) 0.71497(11) 0.30387(5) 0.0220(2) Uani 1 1 d . . . . .
P1 P 0.44535(3) 0.60403(3) 0.12412(2) 0.01742(7) Uani 1 1 d . . . . .
N1 N 0.333333 0.666667 0.29090(8) 0.0201(4) Uani 1 3 d S T P . .
B1 B 0.87144(11) 0.94377(11) 0.48809(5) 0.0147(2) Uani 1 1 d . . . . .
B2 B 0.96514(11) 1.04492(11) 0.44889(5) 0.0153(2) Uani 1 1 d . . . . .
Al2 Al 0.333333 0.666667 0.21571(3) 0.01413(12) Uani 1 3 d S T P . .
Cl2 Cl 0.92831(3) 1.09278(3) 0.39557(2) 0.02410(8) Uani 1 1 d . . . . .
C2 C 0.48342(15) 0.75856(14) 0.35032(6) 0.0290(3) Uani 1 1 d . . . . .
H2 H 0.439117 0.760274 0.375500 0.035 Uiso 1 1 calc R U . . .
N2 N 0.46119(9) 0.67416(10) 0.21864(4) 0.0196(2) Uani 1 1 d . . . . .
C3 C 0.58855(16) 0.79987(14) 0.36001(7) 0.0330(4) Uani 1 1 d . . . . .
H3 H 0.616104 0.828793 0.392017 0.040 Uiso 1 1 calc R U . . .
C6 C 0.50790(11) 0.71459(11) 0.26484(5) 0.0210(2) Uani 1 1 d . . . . .
C5 C 0.61407(12) 0.75721(13) 0.27530(6) 0.0268(3) Uani 1 1 d . . . . .
H5 H 0.659395 0.757810 0.250036 0.032 Uiso 1 1 calc R U . . .
C4 C 0.65296(14) 0.79858(14) 0.32267(7) 0.0317(3) Uani 1 1 d . . . . .
H4 H 0.724580 0.826297 0.329466 0.038 Uiso 1 1 calc R U . . .
C9 C 0.53844(11) 0.65413(12) 0.07102(6) 0.0220(2) Uani 1 1 d . . . . .
H9 H 0.585901 0.729406 0.077933 0.026 Uiso 1 1 calc R U . . .
C8 C 0.48271(12) 0.64851(14) 0.02166(6) 0.0267(3) Uani 1 1 d . . . . .
H8A H 0.533573 0.678505 -0.005562 0.040 Uiso 1 1 calc R U . . .
H8B H 0.446066 0.687408 0.025168 0.040 Uiso 1 1 calc R U . . .
H8C H 0.432876 0.576012 0.013840 0.040 Uiso 1 1 calc R U . . .
C7 C 0.52559(12) 0.66585(14) 0.17988(6) 0.0266(3) Uani 1 1 d . . . . .
H7A H 0.555565 0.623936 0.192386 0.032 Uiso 1 1 calc R U . . .
H7AB H 0.583163 0.735580 0.171073 0.032 Uiso 1 1 calc R U . . .
C10 C 0.60736(13) 0.60603(15) 0.06600(7) 0.0312(3) Uani 1 1 d . . . . .
H10A H 0.564919 0.532896 0.056706 0.047 Uiso 1 1 calc R U . . .
H10B H 0.641886 0.611553 0.098140 0.047 Uiso 1 1 calc R U . . .
H10C H 0.659567 0.642730 0.039927 0.047 Uiso 1 1 calc R U . . .
C11 C 0.3588(2) 0.42247(16) 0.18242(8) 0.0457(6) Uani 1 1 d . . . . .
H11A H 0.291820 0.419695 0.184366 0.069 Uiso 1 1 calc R U . . .
H11B H 0.404152 0.466991 0.209304 0.069 Uiso 1 1 calc R U . . .
H11C H 0.348366 0.352507 0.186261 0.069 Uiso 1 1 calc R U . . .
C12 C 0.40879(13) 0.46645(12) 0.13150(6) 0.0247(3) Uani 1 1 d . . . . .
H12 H 0.474422 0.463731 0.130253 0.030 Uiso 1 1 calc R U . . .
C13 C 0.34163(14) 0.40069(12) 0.08786(7) 0.0306(3) Uani 1 1 d . . . . .
H13A H 0.381572 0.423528 0.056574 0.046 Uiso 1 1 calc R U . . .
H13B H 0.280373 0.408532 0.085007 0.046 Uiso 1 1 calc R U . . .
H13C H 0.319841 0.327778 0.093979 0.046 Uiso 1 1 calc R U . . .

loop_
_atom_site_aniso_label
_atom_site_aniso_U_11
_atom_site_aniso_U_22
_atom_site_aniso_U_33
_atom_site_aniso_U_23
_atom_site_aniso_U_13
_atom_site_aniso_U_12
Cu1 0.01350(8) 0.01350(8) 0.01637(12) 0.000 0.000 0.00675(4)
Cl1 0.01412(12) 0.01918(14) 0.02871(16) -0.00234(11) -0.00519(11) 0.00741(10)
C1 0.0255(6) 0.0231(6) 0.0173(5) -0.0029(4) -0.0059(5) 0.0120(5)
P1 0.01611(14) 0.01862(15) 0.01988(15) -0.00384(11) -0.00034(11) 0.01045(12)
N1 0.0222(6) 0.0222(6) 0.0157(8) 0.000 0.000 0.0111(3)
B1 0.0136(5) 0.0142(5) 0.0157(5) -0.0001(4) -0.0012(4) 0.0066(4)
B2 0.0169(5) 0.0165(5) 0.0127(5) 0.0014(4) -0.0007(4) 0.0086(5)
Al2 0.01371(17) 0.01371(17) 0.0150(3) 0.000 0.000 0.00686(9)
Cl2 0.02761(16) 0.02815(16) 0.01863(14) 0.00598(11) -0.00334(11) 0.01550(14)
C2 0.0387(9) 0.0308(8) 0.0180(6) -0.0042(5) -0.0082(6) 0.0178(7)
N2 0.0173(5) 0.0250(5) 0.0185(5) -0.0062(4) -0.0036(4) 0.0121(4)
C3 0.0429(10) 0.0291(8) 0.0268(7) -0.0069(6) -0.0188(7) 0.0178(7)
C6 0.0209(6) 0.0224(6) 0.0208(6) -0.0040(4) -0.0062(4) 0.0117(5)
C5 0.0220(6) 0.0280(7) 0.0312(7) -0.0060(6) -0.0102(5) 0.0131(6)
C4 0.0300(8) 0.0291(8) 0.0359(8) -0.0068(6) -0.0192(7) 0.0148(6)
C9 0.0163(5) 0.0229(6) 0.0258(6) -0.0040(5) 0.0019(4) 0.0089(5)
C8 0.0230(6) 0.0325(8) 0.0242(6) 0.0008(5) 0.0044(5) 0.0135(6)
C7 0.0200(6) 0.0397(8) 0.0245(6) -0.0120(6) -0.0046(5) 0.0182(6)
C10 0.0221(7) 0.0395(9) 0.0370(9) -0.0033(7) 0.0040(6) 0.0192(7)
C11 0.0788(16) 0.0354(10) 0.0395(10) 0.0134(8) 0.0237(10) 0.0408(11)
C12 0.0312(7) 0.0234(6) 0.0263(6) 0.0019(5) 0.0036(5) 0.0189(6)
C13 0.0295(8) 0.0193(6) 0.0435(9) -0.0049(6) -0.0020(6) 0.0125(6)

loop_
_atom_type_symbol
_atom_type_description
_atom_type_scat_dispersion_real
_atom_type_scat_dispersion_imag
_atom_type_scat_source
C C 0.0033 0.0016 'International Tables Vol C Tables 4.2.6.8 and 6.1.1.4'
H H 0.0000 0.0000 'International Tables Vol C Tables 4.2.6.8 and 6.1.1.4'
Al Al 0.0645 0.0514 'International Tables Vol C Tables 4.2.6.8 and 6.1.1.4'
B B 0.0013 0.0007 'International Tables Vol C Tables 4.2.6.8 and 6.1.1.4'
Cl Cl 0.1484 0.1585 'International Tables Vol C Tables 4.2.6.8 and 6.1.1.4'
Cu Cu 0.3201 1.2651 'International Tables Vol C Tables 4.2.6.8 and 6.1.1.4'
N N 0.0061 0.0033 'International Tables Vol C Tables 4.2.6.8 and 6.1.1.4'
O O 0.0106 0.0060 'International Tables Vol C Tables 4.2.6.8 and 6.1.1.4'
P P 0.1023 0.0942 'International Tables Vol C Tables 4.2.6.8 and 6.1.1.4'

loop_
_geom_angle_atom_site_label_1
_geom_angle_atom_site_label_2
_geom_angle_atom_site_label_3
_geom_angle
_geom_angle_site_symmetry_1
_geom_angle_site_symmetry_3
_geom_angle_publ_flag
P1 Cu1 P1 119.339(3) . 2_665 ?
P1 Cu1 P1 119.339(3) . 3_565 ?
P1 Cu1 P1 119.339(3) 2_665 3_565 ?
P1 Cu1 Al2 85.312(11) . . ?
P1 Cu1 Al2 85.312(11) 2_665 . ?
P1 Cu1 Al2 85.312(11) 3_565 . ?
C2 C1 C6 121.68(15) . . ?
C2 C1 N1 123.49(16) . . ?
C6 C1 N1 114.83(13) . . ?
C7 P1 C12 103.13(8) . . ?
C7 P1 C9 104.14(7) . . ?
C12 P1 C9 105.87(7) . . ?
C7 P1 Cu1 106.60(5) . . ?
C12 P1 Cu1 126.11(5) . . ?
C9 P1 Cu1 108.93(5) . . ?
C1 N1 C1 114.66(7) 2_665 3_565 ?
C1 N1 C1 114.66(7) 2_665 . ?
C1 N1 C1 114.66(7) 3_565 . ?
C1 N1 Al2 103.59(10) 2_665 . ?
C1 N1 Al2 103.59(10) 3_565 . ?
C1 N1 Al2 103.59(10) . . ?
B1 B1 B1 108.05(9) 8_566 9_656 ?
B1 B1 Cl1 121.46(9) 8_566 . ?
B1 B1 Cl1 120.79(9) 9_656 . ?
B1 B1 B2 108.19(7) 8_566 2_765 ?
B1 B1 B2 60.23(7) 9_656 2_765 ?
Cl1 B1 B2 122.67(9) . 2_765 ?
B1 B1 B2 60.21(7) 8_566 . ?
B1 B1 B2 108.18(7) 9_656 . ?
Cl1 B1 B2 123.10(9) . . ?
B2 B1 B2 59.95(10) 2_765 . ?
B1 B1 B2 60.13(9) 8_566 9_656 ?
B1 B1 B2 60.16(9) 9_656 9_656 ?
Cl1 B1 B2 119.57(9) . 9_656 ?
B2 B1 B2 108.63(11) 2_765 9_656 ?
B2 B1 B2 108.59(11) . 9_656 ?
B2 B2 B2 60.000(1) 2_765 3_675 ?
B2 B2 B1 107.81(8) 2_765 3_675 ?
B2 B2 B1 60.05(9) 3_675 3_675 ?
B2 B2 B1 60.00(9) 2_765 . ?
B2 B2 B1 107.77(8) 3_675 . ?
B1 B2 B1 107.24(11) 3_675 . ?
B2 B2 B1 107.76(7) 2_765 8_566 ?
B2 B2 B1 107.79(7) 3_675 8_566 ?
B1 B2 B1 59.64(6) 3_675 8_566 ?
B1 B2 B1 59.62(6) . 8_566 ?
B2 B2 Cl2 122.03(7) 2_765 . ?
B2 B2 Cl2 121.94(7) 3_675 . ?
B1 B2 Cl2 121.87(9) 3_675 . ?
B1 B2 Cl2 122.05(9) . . ?
B1 B2 Cl2 121.65(9) 8_566 . ?
N2 Al2 N2 119.824(7) 2_665 . ?
N2 Al2 N2 119.824(7) 2_665 3_565 ?
N2 Al2 N2 119.824(6) . 3_565 ?
N2 Al2 N1 87.59(4) 2_665 . ?
N2 Al2 N1 87.58(4) . . ?
N2 Al2 N1 87.59(4) 3_565 . ?
N2 Al2 Cu1 92.41(4) 2_665 . ?
N2 Al2 Cu1 92.42(4) . . ?
N2 Al2 Cu1 92.41(4) 3_565 . ?
N1 Al2 Cu1 180.0 . . ?
C1 C2 C3 119.77(17) . . ?
C1 C2 H2 120.1 . . ?
C3 C2 H2 120.1 . . ?
C6 N2 C7 116.98(12) . . ?
C6 N2 Al2 109.86(9) . . ?
C7 N2 Al2 131.82(10) . . ?
C4 C3 C2 119.66(15) . . ?
C4 C3 H3 120.2 . . ?
C2 C3 H3 120.2 . . ?
N2 C6 C5 125.18(14) . . ?
N2 C6 C1 117.16(12) . . ?
C5 C6 C1 117.64(13) . . ?
C4 C5 C6 120.21(16) . . ?
C4 C5 H5 119.9 . . ?
C6 C5 H5 119.9 . . ?
C3 C4 C5 120.99(16) . . ?
C3 C4 H4 119.5 . . ?
C5 C4 H4 119.5 . . ?
C10 C9 C8 111.93(13) . . ?
C10 C9 P1 114.94(12) . . ?
C8 C9 P1 110.73(10) . . ?
C10 C9 H9 106.2 . . ?
C8 C9 H9 106.2 . . ?
P1 C9 H9 106.2 . . ?
C9 C8 H8A 109.5 . . ?
C9 C8 H8B 109.5 . . ?
H8A C8 H8B 109.5 . . ?
C9 C8 H8C 109.5 . . ?
H8A C8 H8C 109.5 . . ?
H8B C8 H8C 109.5 . . ?
N2 C7 P1 108.83(10) . . ?
N2 C7 H7A 109.9 . . ?
P1 C7 H7A 109.9 . . ?
N2 C7 H7AB 109.9 . . ?
P1 C7 H7AB 109.9 . . ?
H7A C7 H7AB 108.3 . . ?
C9 C10 H10A 109.5 . . ?
C9 C10 H10B 109.5 . . ?
H10A C10 H10B 109.5 . . ?
C9 C10 H10C 109.5 . . ?
H10A C10 H10C 109.5 . . ?
H10B C10 H10C 109.5 . . ?
C12 C11 H11A 109.5 . . ?
C12 C11 H11B 109.5 . . ?
H11A C11 H11B 109.5 . . ?
C12 C11 H11C 109.5 . . ?
H11A C11 H11C 109.5 . . ?
H11B C11 H11C 109.5 . . ?
C13 C12 C11 112.11(16) . . ?
C13 C12 P1 111.48(11) . . ?
C11 C12 P1 112.35(11) . . ?
C13 C12 H12 106.8 . . ?
C11 C12 H12 106.8 . . ?
P1 C12 H12 106.8 . . ?
C12 C13 H13A 109.5 . . ?
C12 C13 H13B 109.5 . . ?
H13A C13 H13B 109.5 . . ?
C12 C13 H13C 109.5 . . ?
H13A C13 H13C 109.5 . . ?
H13B C13 H13C 109.5 . . ?

loop_
_geom_bond_atom_site_label_1
_geom_bond_atom_site_label_2
_geom_bond_distance
_geom_bond_site_symmetry_2
_geom_bond_publ_flag
Cu1 P1 2.2925(4) . ?
Cu1 P1 2.2925(4) 2_665 ?
Cu1 P1 2.2925(4) 3_565 ?
Cu1 Al2 2.6239(8) . ?
Cl1 B1 1.7877(14) . ?
C1 C2 1.384(2) . ?
C1 C6 1.415(2) . ?
C1 N1 1.4690(16) . ?
P1 C7 1.8381(15) . ?
P1 C12 1.8506(15) . ?
P1 C9 1.8554(15) . ?
N1 Al2 2.000(2) . ?
B1 B1 1.7808(16) 8_566 ?
B1 B1 1.7809(16) 9_656 ?
B1 B2 1.790(2) 2_765 ?
B1 B2 1.791(2) . ?
B1 B2 1.7915(19) 9_656 ?
B2 B2 1.789(2) 2_765 ?
B2 B2 1.789(2) 3_675 ?
B2 Cl2 1.7928(14) . ?
Al2 N2 1.8546(12) 2_665 ?
Al2 N2 1.8546(12) . ?
Al2 N2 1.8546(12) 3_565 ?
C2 C3 1.392(3) . ?
C2 H2 0.9500 . ?
N2 C6 1.3923(18) . ?
N2 C7 1.4557(19) . ?
C3 C4 1.388(3) . ?
C3 H3 0.9500 . ?
C6 C5 1.407(2) . ?
C5 C4 1.395(2) . ?
C5 H5 0.9500 . ?
C4 H4 0.9500 . ?
C9 C10 1.525(2) . ?
C9 C8 1.533(2) . ?
C9 H9 1.0000 . ?
C8 H8A 0.9800 . ?
C8 H8B 0.9800 . ?
C8 H8C 0.9800 . ?
C7 H7A 0.9900 . ?
C7 H7AB 0.9900 . ?
C10 H10A 0.9800 . ?
C10 H10B 0.9800 . ?
C10 H10C 0.9800 . ?
C11 C12 1.527(2) . ?
C11 H11A 0.9800 . ?
C11 H11B 0.9800 . ?
C11 H11C 0.9800 . ?
C12 C13 1.526(2) . ?
C12 H12 1.0000 . ?
C13 H13A 0.9800 . ?
C13 H13B 0.9800 . ?
C13 H13C 0.9800 . ?
